data_2242135
loop_
_publ_author_name
'Menze, Aveary R.'
'Sinnott, Jefferson P.'
'Nazarenko, Alexander Y.'

_publ_section_title
;
 Crystal structure of naltrexone chloride solvates with ethanol,
 propan-2-ol, and 2-methylpropan-2-ol
;
_journal_issue 7
_journal_name_full 'Acta Crystallographica Section E'
_journal_page_first 1013
_journal_page_last 1020
_journal_paper_doi 10.1107/S205698901700843X
_journal_volume 73
_journal_year 2017
_chemical_formula_iupac 'C20 H24 N O4 +, Cl -, C3 H8 O'
_chemical_formula_moiety 'C20 H24 N O4 +, Cl -, C3 H8 O'
_chemical_formula_sum 'C23 H32 Cl N O5'
_chemical_formula_weight 437.94
_chemical_name_common 'naltrexone chloride i-propanol solvate'
_chemical_name_systematic
;
17-(Cyclopropylmethyl)-3,14-dihydroxy-4,5a-epoxymorphinan-6-one
hydrochloride propan-2-ol monosolvate
;
_space_group_crystal_system orthorhombic
_space_group_IT_number 19
_space_group_name_Hall 'P 2ac 2ab'
_space_group_name_H-M_alt 'P 21 21 21'
_symmetry_space_group_name_Hall 'P 2ac 2ab'
_symmetry_space_group_name_H-M 'P 21 21 21'
_atom_sites_solution_hydrogens mixed
_atom_sites_solution_primary direct
_audit_creation_method
;
Olex2 1.2
(compiled 2017.03.28 svn.r3405 for OlexSys, GUI svn.r5335)
;
_cell_angle_alpha 90
_cell_angle_beta 90
_cell_angle_gamma 90
_cell_formula_units_Z 4
_cell_length_a 8.0297(10)
_cell_length_b 15.5449(17)
_cell_length_c 17.560(4)
_cell_measurement_reflns_used 9935
_cell_measurement_temperature 173(2)
_cell_measurement_theta_max 27.26
_cell_measurement_theta_min 2.86
_cell_volume 2191.9(6)
_computing_cell_refinement
;
SAINT (Bruker, 2013)
;
_computing_data_collection
;
APEX2 (Bruker, 2013)
;
_computing_data_reduction
;
SAINT (Bruker, 2013)
;
_computing_molecular_graphics
;
<i>OLEX2</i> (Dolomanov <i>et al.</i>,  2009)
;
_computing_publication_material
;
<i>OLEX2</i> (Dolomanov <i>et al.</i>,  2009)
;
_computing_structure_refinement
;
SHELXL2014 (Sheldrick, 2015b)
;
_computing_structure_solution
;
SHELXT (Sheldrick, 2015a)
;
_diffrn_ambient_temperature 173
_diffrn_measured_fraction_theta_full 0.998
_diffrn_measured_fraction_theta_max 0.992
_diffrn_measurement_device_type 'Bruker PHOTON-100 CMOS'
_diffrn_measurement_method '\f and \w scans'
_diffrn_radiation_type MoK\a
_diffrn_radiation_wavelength 0.71073
_diffrn_reflns_av_R_equivalents 0.0432
_diffrn_reflns_limit_h_max 10
_diffrn_reflns_limit_h_min -10
_diffrn_reflns_limit_k_max 19
_diffrn_reflns_limit_k_min -20
_diffrn_reflns_limit_l_max 22
_diffrn_reflns_limit_l_min -23
_diffrn_reflns_number 48846
_diffrn_reflns_theta_full 26.000
_diffrn_reflns_theta_max 28.226
_diffrn_reflns_theta_min 2.789
_diffrn_standards_number 0
_exptl_absorpt_coefficient_mu 0.209
_exptl_absorpt_correction_T_max 0.9858
_exptl_absorpt_correction_T_min 0.9249
_exptl_absorpt_correction_type multi-scan
_exptl_absorpt_process_details
;
(SADABS; Bruker, 2015)
;
_exptl_crystal_colour colourless
_exptl_crystal_density_diffrn 1.327
_exptl_crystal_description block
_exptl_crystal_F_000 936
_exptl_crystal_size_max 0.2
_exptl_crystal_size_mid 0.16
_exptl_crystal_size_min 0.15
_refine_diff_density_max 0.326
_refine_diff_density_min -0.339
_refine_ls_abs_structure_details
;
Flack <i>x</i> determined using 1682 quotients
[(<i>I</i>^+^)-(<i>I</i>^-^)]/[(<i>I</i>^+^)+(<i>I</i>^-^)]
(Parsons et al., 2013)
;
_refine_ls_abs_structure_Flack -0.028(18)
_refine_ls_extinction_method none
_refine_ls_goodness_of_fit_ref 1.085
_refine_ls_hydrogen_treatment mixed
_refine_ls_matrix_type full
_refine_ls_number_parameters 313
_refine_ls_number_reflns 5327
_refine_ls_number_restraints 16
_refine_ls_restrained_S_all 1.088
_refine_ls_R_factor_all 0.0632
_refine_ls_R_factor_gt 0.0454
_refine_ls_shift/su_max 0.000
_refine_ls_shift/su_mean 0.000
_refine_ls_structure_factor_coef Fsqd
_refine_ls_weighting_details 'w=1/[\s^2^(Fo^2^)+(0.0589P)^2^+0.6347P] where P=(Fo^2^+2Fc^2^)/3'
_refine_ls_weighting_scheme calc
_refine_ls_wR_factor_gt 0.1052
_refine_ls_wR_factor_ref 0.1124
_reflns_number_gt 4481
_reflns_number_total 5327
_reflns_threshold_expression 'I > 2\s(I)'
_cod_data_source_file jj2196sup1.cif
_cod_data_source_block II
_cod_database_code 2242135
_shelx_space_group_comment
;
The symmetry employed for this shelxl refinement is uniquely defined
by the following loop, which should always be used as a source of
symmetry information in preference to the above space-group names.
They are only intended as comments.
;

loop_
_space_group_symop_operation_xyz
'x, y, z'
'-x+1/2, -y, z+1/2'
'-x, y+1/2, -z+1/2'
'x+1/2, -y+1/2, -z'

loop_
_atom_site_type_symbol
_atom_site_label
_atom_site_fract_x
_atom_site_fract_y
_atom_site_fract_z
_atom_site_U_iso_or_equiv
_atom_site_adp_type
_atom_site_calc_flag
_atom_site_occupancy
_atom_site_disorder_assembly
_atom_site_disorder_group
Cl Cl1 0.47836(9) 0.21061(5) 0.49145(4) 0.02955(19) Uani d 1 . .
O O1 0.6306(3) 0.63086(16) 0.64326(15) 0.0468(7) Uani d 1 . .
O O2 0.3209(3) 0.61657(13) 0.70324(11) 0.0291(5) Uani d 1 . .
O O3 0.3306(3) 0.67460(13) 0.86078(13) 0.0334(5) Uani d 1 . .
H H3 0.366(6) 0.6819(6) 0.900(2) 0.050 Uiso calc 1 . .
O O4 0.3504(3) 0.38140(14) 0.55436(11) 0.0264(5) Uani d 1 . .
H H4 0.390(4) 0.335(3) 0.5370(11) 0.040 Uiso calc 1 . .
N N1 0.1648(3) 0.29790(15) 0.66310(13) 0.0211(5) Uani d 1 . .
H H1 0.1568(4) 0.2926(3) 0.614(2) 0.025 Uiso calc 1 . .
C C1 0.3664(4) 0.4365(2) 0.87554(18) 0.0340(7) Uani d 1 . .
H H1A 0.3784(7) 0.3966(19) 0.9112(17) 0.041 Uiso calc 1 . .
C C2 0.3557(4) 0.5228(2) 0.89661(18) 0.0332(7) Uani d 1 . .
H H2 0.3587(4) 0.5365(6) 0.947(2) 0.040 Uiso calc 1 . .
C C3 0.3405(4) 0.58920(19) 0.84301(17) 0.0270(6) Uani d 1 . .
C C4 0.3334(4) 0.56354(18) 0.76731(16) 0.0238(6) Uani d 1 . .
C C5 0.3665(4) 0.56083(18) 0.63904(16) 0.0268(6) Uani d 1 . .
H H5 0.3063 0.5798 0.5921 0.032 Uiso calc 1 . .
C C6 0.5551(4) 0.5665(2) 0.62618(17) 0.0297(7) Uani d 1 . .
C C7 0.6358(4) 0.4886(2) 0.59096(19) 0.0329(7) Uani d 1 . .
H H7A 0.754(3) 0.4958(3) 0.59106(19) 0.040 Uiso calc 1 . .
H H7B 0.6002(10) 0.4832(2) 0.5393(15) 0.040 Uiso calc 1 . .
C C8 0.5905(4) 0.4063(2) 0.6348(2) 0.0297(7) Uani d 1 . .
H H8A 0.6445(16) 0.3595(13) 0.6134(6) 0.036 Uiso calc 1 . .
H H8B 0.6246(11) 0.4112(2) 0.6850(14) 0.036 Uiso calc 1 . .
C C9 0.3481(3) 0.31327(17) 0.67995(16) 0.0225(6) Uani d 1 . .
H H9 0.410(2) 0.2633(18) 0.6615(7) 0.027 Uiso calc 1 . .
C C10 0.3822(4) 0.32180(19) 0.76624(17) 0.0281(6) Uani d 1 . .
H H10A 0.3107(19) 0.2836(11) 0.7926(7) 0.034 Uiso calc 1 . .
H H10B 0.493(3) 0.3042(5) 0.7759(3) 0.034 Uiso calc 1 . .
C C11 0.3584(4) 0.41151(19) 0.79858(16) 0.0260(6) Uani d 1 . .
C C12 0.3361(4) 0.47756(18) 0.74739(15) 0.0225(6) Uani d 1 . .
C C13 0.3061(3) 0.46997(18) 0.66287(15) 0.0221(6) Uani d 1 . .
C C14 0.4028(4) 0.39240(18) 0.63174(16) 0.0224(6) Uani d 1 . .
C C15 0.1182(4) 0.45591(18) 0.64836(16) 0.0241(6) Uani d 1 . .
H H15A 0.0585(16) 0.5021(12) 0.6684(5) 0.029 Uiso calc 1 . .
H H15B 0.0987(7) 0.45401(18) 0.5961(14) 0.029 Uiso calc 1 . .
C C16 0.0577(4) 0.37308(19) 0.68449(17) 0.0256(6) Uani d 1 . .
H H16A 0.0577(4) 0.3791(2) 0.7357(14) 0.031 Uiso calc 1 . .
H H16B -0.048(3) 0.3628(3) 0.6695(4) 0.031 Uiso calc 1 . .
C C17 0.0959(4) 0.21569(19) 0.69674(16) 0.0268(6) Uani d 1 . .
H H17A 0.0837(5) 0.2231(3) 0.7508(14) 0.032 Uiso calc 1 . .
H H17B -0.013(3) 0.2055(3) 0.6758(5) 0.032 Uiso calc 1 . .
C C18 0.2021(4) 0.1386(2) 0.68222(18) 0.0295(7) Uani d 1 . .
H H18 0.304(5) 0.1384(2) 0.7058(11) 0.035 Uiso calc 1 . .
C C19 0.1196(4) 0.0523(2) 0.6740(2) 0.0366(8) Uani d 1 . .
H H19A 0.1726(17) 0.0060(15) 0.6936(7) 0.044 Uiso calc 1 . .
H H19B 0.007(4) 0.0503(2) 0.6769(2) 0.044 Uiso calc 1 . .
C C20 0.1953(4) 0.0949(2) 0.6060(2) 0.0338(7) Uani d 1 . .
H H20A 0.126(2) 0.1168(7) 0.5707(11) 0.041 Uiso calc 1 . .
H H20B 0.290(3) 0.0727(7) 0.5874(6) 0.041 Uiso calc 1 . .
O O5 0.1923(4) 0.7903(2) 0.67974(16) 0.0566(7) Uani d 0.822(9) A 1
C C21 0.1900(8) 0.7764(6) 0.5993(3) 0.0505(15) Uani d 0.822(9) A 1
H H21 0.2936 0.7453 0.5837 0.061 Uiso calc 0.822(9) A 1
C C22 0.0361(8) 0.7211(4) 0.5788(3) 0.0660(17) Uani d 0.822(9) A 1
H H22A 0.0335 0.7113 0.5237 0.099 Uiso calc 0.822(9) A 1
H H22B 0.0427 0.6658 0.6053 0.099 Uiso calc 0.822(9) A 1
H H22C -0.0654 0.7514 0.5944 0.099 Uiso calc 0.822(9) A 1
C C23 0.1858(10) 0.8624(3) 0.5619(3) 0.072(2) Uani d 0.822(9) A 1
H H23A 0.1842 0.8551 0.5065 0.108 Uiso calc 0.822(9) A 1
H H23B 0.0857 0.8934 0.5780 0.108 Uiso calc 0.822(9) A 1
H H23C 0.2849 0.8953 0.5766 0.108 Uiso calc 0.822(9) A 1
H H5A 0.225(9) 0.735(3) 0.704(4) 0.108 Uiso d 0.822(9) A 1
O O5A 0.1923(4) 0.7903(2) 0.67974(16) 0.0566(7) Uani d 0.178(9) A 2
C C21A 0.141(4) 0.779(3) 0.6008(12) 0.0505(15) Uani d 0.178(9) A 2
H H21A 0.1050 0.7173 0.5967 0.061 Uiso calc 0.178(9) A 2
C C22A -0.014(4) 0.832(3) 0.5812(19) 0.107(14) Uani d 0.178(9) A 2
H H22D -0.0443 0.8230 0.5278 0.160 Uiso calc 0.178(9) A 2
H H22E -0.1066 0.8151 0.6141 0.160 Uiso calc 0.178(9) A 2
H H22F 0.0104 0.8936 0.5893 0.160 Uiso calc 0.178(9) A 2
C C23A 0.275(4) 0.790(4) 0.543(2) 0.16(3) Uani d 0.178(9) A 2
H H23D 0.2281 0.7805 0.4917 0.242 Uiso calc 0.178(9) A 2
H H23E 0.3209 0.8478 0.5461 0.242 Uiso calc 0.178(9) A 2
H H23F 0.3633 0.7474 0.5519 0.242 Uiso calc 0.178(9) A 2
H H5AA 0.225(9) 0.735(3) 0.704(4) 0.242 Uiso d 0.178(9) A 2

loop_
_atom_site_aniso_label
_atom_site_aniso_U_11
_atom_site_aniso_U_22
_atom_site_aniso_U_33
_atom_site_aniso_U_12
_atom_site_aniso_U_13
_atom_site_aniso_U_23
Cl1 0.0358(4) 0.0311(3) 0.0218(3) 0.0075(3) 0.0072(3) 0.0006(3)
O1 0.0546(16) 0.0411(14) 0.0448(15) -0.0170(12) 0.0121(13) -0.0147(11)
O2 0.0420(12) 0.0249(10) 0.0203(10) 0.0035(9) 0.0011(9) -0.0013(8)
O3 0.0428(13) 0.0330(11) 0.0243(11) -0.0032(10) 0.0005(10) -0.0113(9)
O4 0.0321(11) 0.0275(11) 0.0196(10) 0.0017(9) 0.0008(9) -0.0048(8)
N1 0.0197(11) 0.0263(12) 0.0171(11) -0.0015(10) -0.0018(9) -0.0030(9)
C1 0.0434(19) 0.0380(17) 0.0207(15) -0.0049(15) -0.0086(14) 0.0040(13)
C2 0.0412(18) 0.0409(18) 0.0174(15) -0.0099(15) -0.0029(13) -0.0066(12)
C3 0.0257(14) 0.0307(16) 0.0246(15) -0.0044(12) 0.0001(12) -0.0064(12)
C4 0.0239(14) 0.0270(14) 0.0206(14) -0.0004(12) 0.0002(12) -0.0005(11)
C5 0.0381(16) 0.0259(15) 0.0163(13) 0.0026(13) -0.0015(12) -0.0019(11)
C6 0.0395(18) 0.0301(15) 0.0194(14) -0.0061(13) 0.0013(12) -0.0021(12)
C7 0.0295(16) 0.0347(17) 0.0347(17) -0.0055(13) 0.0085(14) -0.0047(14)
C8 0.0228(14) 0.0294(16) 0.0370(18) 0.0026(12) 0.0020(13) -0.0054(14)
C9 0.0194(13) 0.0230(14) 0.0252(14) 0.0018(11) -0.0017(11) -0.0036(11)
C10 0.0314(16) 0.0272(14) 0.0259(15) 0.0010(12) -0.0112(13) 0.0041(12)
C11 0.0255(14) 0.0281(15) 0.0244(14) -0.0031(12) -0.0061(12) -0.0007(12)
C12 0.0209(13) 0.0287(14) 0.0179(13) -0.0007(12) -0.0018(11) -0.0028(11)
C13 0.0238(14) 0.0243(14) 0.0181(13) 0.0012(11) -0.0012(11) -0.0030(11)
C14 0.0243(14) 0.0243(14) 0.0187(13) 0.0023(11) -0.0010(11) -0.0028(11)
C15 0.0265(15) 0.0279(15) 0.0180(13) 0.0065(12) -0.0036(11) -0.0025(11)
C16 0.0181(13) 0.0345(16) 0.0241(14) 0.0033(11) -0.0006(11) -0.0073(12)
C17 0.0299(15) 0.0295(15) 0.0211(14) -0.0040(13) 0.0025(11) -0.0021(12)
C18 0.0311(16) 0.0322(16) 0.0252(15) -0.0037(13) -0.0056(13) 0.0023(13)
C19 0.0325(17) 0.0314(17) 0.046(2) -0.0024(14) 0.0065(15) 0.0041(15)
C20 0.0368(18) 0.0321(17) 0.0324(17) 0.0032(14) 0.0023(14) -0.0029(13)
O5 0.0643(18) 0.0561(16) 0.0493(16) 0.0071(15) 0.0032(14) 0.0064(14)
C21 0.054(4) 0.056(3) 0.041(2) 0.013(4) 0.011(2) 0.0018(19)
C22 0.065(3) 0.067(4) 0.066(3) 0.006(3) -0.015(3) -0.011(3)
C23 0.117(6) 0.050(3) 0.049(3) 0.015(3) 0.002(3) 0.007(2)
O5A 0.0643(18) 0.0561(16) 0.0493(16) 0.0071(15) 0.0032(14) 0.0064(14)
C21A 0.054(4) 0.056(3) 0.041(2) 0.013(4) 0.011(2) 0.0018(19)
C22A 0.089(15) 0.14(3) 0.09(2) 0.052(18) 0.023(14) 0.02(2)
C23A 0.090(18) 0.27(6) 0.13(3) 0.09(3) 0.06(2) 0.10(4)

loop_
_atom_type_symbol
_atom_type_description
_atom_type_scat_dispersion_real
_atom_type_scat_dispersion_imag
_atom_type_scat_source
C C 0.0033 0.0016 'International Tables Vol C Tables 4.2.6.8 and 6.1.1.4'
H H 0.0000 0.0000 'International Tables Vol C Tables 4.2.6.8 and 6.1.1.4'
N N 0.0061 0.0033 'International Tables Vol C Tables 4.2.6.8 and 6.1.1.4'
O O 0.0106 0.0060 'International Tables Vol C Tables 4.2.6.8 and 6.1.1.4'
Cl Cl 0.1484 0.1585 'International Tables Vol C Tables 4.2.6.8 and 6.1.1.4'

loop_
_geom_angle_atom_site_label_1
_geom_angle_atom_site_label_2
_geom_angle_atom_site_label_3
_geom_angle
C4 O2 C5 104.6(2)
C3 O3 H3 109.5
C14 O4 H4 109.5
C9 N1 H1 106.3
C16 N1 H1 106.3
C16 N1 C9 112.6(2)
C16 N1 C17 110.6(2)
C17 N1 H1 106.3
C17 N1 C9 114.3(2)
C2 C1 H1A 119.4
C2 C1 C11 121.1(3)
C11 C1 H1A 119.4
C1 C2 H2 118.8
C1 C2 C3 122.4(3)
C3 C2 H2 118.8
O3 C3 C2 124.6(3)
O3 C3 C4 119.7(3)
C4 C3 C2 115.7(3)
C3 C4 O2 127.1(3)
C12 C4 O2 111.6(2)
C12 C4 C3 121.3(3)
O2 C5 H5 109.8
O2 C5 C6 109.0(2)
O2 C5 C13 104.6(2)
C6 C5 H5 109.8
C6 C5 C13 113.6(2)
C13 C5 H5 109.8
O1 C6 C5 120.4(3)
O1 C6 C7 123.5(3)
C7 C6 C5 116.1(3)
C6 C7 H7A 109.4
C6 C7 H7B 109.4
C6 C7 C8 111.2(3)
H7A C7 H7B 108.0
C8 C7 H7A 109.4
C8 C7 H7B 109.4
C7 C8 H8A 109.8
C7 C8 H8B 109.8
H8A C8 H8B 108.2
C14 C8 C7 109.5(3)
C14 C8 H8A 109.8
C14 C8 H8B 109.8
N1 C9 H9 107.7
N1 C9 C10 112.1(2)
N1 C9 C14 107.0(2)
C10 C9 H9 107.7
C10 C9 C14 114.5(2)
C14 C9 H9 107.7
C9 C10 H10A 108.5
C9 C10 H10B 108.5
H10A C10 H10B 107.5
C11 C10 C9 115.0(2)
C11 C10 H10A 108.5
C11 C10 H10B 108.5
C1 C11 C10 127.3(3)
C12 C11 C1 115.3(3)
C12 C11 C10 117.2(2)
C4 C12 C13 108.8(2)
C11 C12 C4 123.9(3)
C11 C12 C13 127.2(3)
C12 C13 C5 98.3(2)
C12 C13 C14 109.3(2)
C12 C13 C15 109.2(2)
C14 C13 C5 117.4(2)
C14 C13 C15 108.9(2)
C15 C13 C5 112.9(2)
O4 C14 C8 109.9(3)
O4 C14 C9 109.8(2)
O4 C14 C13 106.4(2)
C8 C14 C9 111.9(2)
C8 C14 C13 112.1(2)
C13 C14 C9 106.5(2)
C13 C15 H15A 109.4
C13 C15 H15B 109.4
H15A C15 H15B 108.0
C16 C15 C13 111.4(2)
C16 C15 H15A 109.4
C16 C15 H15B 109.4
N1 C16 C15 111.9(2)
N1 C16 H16A 109.2
N1 C16 H16B 109.2
C15 C16 H16A 109.2
C15 C16 H16B 109.2
H16A C16 H16B 107.9
N1 C17 H17A 108.8
N1 C17 H17B 108.8
H17A C17 H17B 107.7
C18 C17 N1 113.8(2)
C18 C17 H17A 108.8
C18 C17 H17B 108.8
C17 C18 H18 115.7
C17 C18 C19 118.7(3)
C17 C18 C20 119.6(3)
C19 C18 H18 115.7
C20 C18 H18 115.7
C20 C18 C19 59.7(2)
C18 C19 H19A 117.8
C18 C19 H19B 117.8
H19A C19 H19B 114.9
C20 C19 C18 60.2(2)
C20 C19 H19A 117.8
C20 C19 H19B 117.8
C18 C20 H20A 117.8
C18 C20 H20B 117.8
C19 C20 C18 60.2(2)
C19 C20 H20A 117.8
C19 C20 H20B 117.8
H20A C20 H20B 114.9
C21 O5 H5A 107(4)
O5 C21 H21 109.4
O5 C21 C22 108.9(5)
O5 C21 C23 107.5(6)
C22 C21 H21 109.4
C23 C21 H21 109.4
C23 C21 C22 112.2(5)
C21 C22 H22A 109.5
C21 C22 H22B 109.5
C21 C22 H22C 109.5
H22A C22 H22B 109.5
H22A C22 H22C 109.5
H22B C22 H22C 109.5
C21 C23 H23A 109.5
C21 C23 H23B 109.5
C21 C23 H23C 109.5
H23A C23 H23B 109.5
H23A C23 H23C 109.5
H23B C23 H23C 109.5
C21A O5A H5AA 112(5)
O5A C21A H21A 105.5
O5A C21A C22A 112(3)
O5A C21A C23A 116(3)
C22A C21A H21A 105.5
C23A C21A H21A 105.5
C23A C21A C22A 112(3)
C21A C22A H22D 109.5
C21A C22A H22E 109.5
C21A C22A H22F 109.5
H22D C22A H22E 109.5
H22D C22A H22F 109.5
H22E C22A H22F 109.5
C21A C23A H23D 109.5
C21A C23A H23E 109.5
C21A C23A H23F 109.5
H23D C23A H23E 109.5
H23D C23A H23F 109.5
H23E C23A H23F 109.5

loop_
_geom_bond_atom_site_label_1
_geom_bond_atom_site_label_2
_geom_bond_distance
O1 C6 1.208(4)
O2 C4 1.398(3)
O2 C5 1.468(3)
O3 H3 0.76(4)
O3 C3 1.366(4)
O4 H4 0.84(4)
O4 C14 1.433(3)
N1 H1 0.86(3)
N1 C9 1.520(4)
N1 C16 1.499(4)
N1 C17 1.513(4)
C1 H1A 0.89(4)
C1 C2 1.394(5)
C1 C11 1.408(4)
C2 H2 0.91(4)
C2 C3 1.403(5)
C3 C4 1.389(4)
C4 C12 1.382(4)
C5 H5 1.0000
C5 C6 1.534(5)
C5 C13 1.551(4)
C6 C7 1.506(4)
C7 H7A 0.95(3)
C7 H7B 0.95(3)
C7 C8 1.537(5)
C8 H8A 0.93(3)
C8 H8B 0.93(3)
C8 C14 1.523(4)
C9 H9 0.98(3)
C9 C10 1.545(4)
C9 C14 1.557(4)
C10 H10A 0.95(3)
C10 H10B 0.95(3)
C10 C11 1.518(4)
C11 C12 1.376(4)
C12 C13 1.508(4)
C13 C14 1.535(4)
C13 C15 1.545(4)
C15 H15A 0.93(2)
C15 H15B 0.93(2)
C15 C16 1.515(4)
C16 H16A 0.90(2)
C16 H16B 0.90(2)
C17 H17A 0.96(2)
C17 H17B 0.96(2)
C17 C18 1.493(4)
C18 H18 0.91(4)
C18 C19 1.502(5)
C18 C20 1.502(5)
C19 H19A 0.90(3)
C19 H19B 0.90(3)
C19 C20 1.495(5)
C20 H20A 0.90(3)
C20 H20B 0.90(3)
O5 C21 1.429(6)
O5 H5A 0.99(3)
C21 H21 1.0000
C21 C22 1.547(10)
C21 C23 1.490(10)
C22 H22A 0.9800
C22 H22B 0.9800
C22 H22C 0.9800
C23 H23A 0.9800
C23 H23B 0.9800
C23 H23C 0.9800
O5A C21A 1.46(2)
O5A H5AA 0.99(3)
C21A H21A 1.0000
C21A C22A 1.54(3)
C21A C23A 1.49(2)
C22A H22D 0.9800
C22A H22E 0.9800
C22A H22F 0.9800
C23A H23D 0.9800
C23A H23E 0.9800
C23A H23F 0.9800

loop_
_geom_hbond_atom_site_label_D
_geom_hbond_atom_site_label_H
_geom_hbond_atom_site_label_A
_geom_hbond_site_symmetry_A
_geom_hbond_distance_DH
_geom_hbond_distance_HA
_geom_hbond_distance_DA
_geom_hbond_angle_DHA
N1 H1 Cl1 4_456 0.87(3) 2.34(3) 3.102(3) 146.3(7)
O3 H3 Cl1 3_656 0.75(4) 2.32(4) 3.066(3) 169(4)
O4 H4 Cl1 . 0.85(4) 2.21(4) 3.054(2) 177(3)
O5 H5A O2 . 1.00(6) 2.00(5) 2.921(4) 154(6)

loop_
_geom_torsion_atom_site_label_1
_geom_torsion_atom_site_label_2
_geom_torsion_atom_site_label_3
_geom_torsion_atom_site_label_4
_geom_torsion
O1 C6 C7 C8 128.6(3)
O2 C4 C12 C11 175.7(3)
O2 C4 C12 C13 -6.0(3)
O2 C5 C6 O1 -28.1(4)
O2 C5 C6 C7 152.6(2)
O2 C5 C13 C12 -33.5(3)
O2 C5 C13 C14 -150.4(2)
O2 C5 C13 C15 81.5(3)
O3 C3 C4 O2 1.8(5)
O3 C3 C4 C12 -177.3(3)
N1 C9 C10 C11 -85.6(3)
N1 C9 C14 O4 -49.3(3)
N1 C9 C14 C8 -171.7(2)
N1 C9 C14 C13 65.5(3)
N1 C17 C18 C19 -148.5(3)
N1 C17 C18 C20 -79.0(3)
C1 C2 C3 O3 -179.6(3)
C1 C2 C3 C4 1.2(5)
C1 C11 C12 C4 4.6(5)
C1 C11 C12 C13 -173.5(3)
C2 C1 C11 C10 174.6(3)
C2 C1 C11 C12 -1.3(5)
C2 C3 C4 O2 -179.0(3)
C2 C3 C4 C12 2.0(4)
C3 C4 C12 C11 -5.1(5)
C3 C4 C12 C13 173.2(3)
C4 O2 C5 C6 -90.0(3)
C4 O2 C5 C13 31.9(3)
C4 C12 C13 C5 24.2(3)
C4 C12 C13 C14 147.2(2)
C4 C12 C13 C15 -93.7(3)
C5 O2 C4 C3 164.1(3)
C5 O2 C4 C12 -16.7(3)
C5 C6 C7 C8 -52.1(4)
C5 C13 C14 O4 -77.4(3)
C5 C13 C14 C8 42.9(4)
C5 C13 C14 C9 165.5(2)
C5 C13 C15 C16 -170.2(2)
C6 C5 C13 C12 85.2(3)
C6 C5 C13 C14 -31.7(3)
C6 C5 C13 C15 -159.7(2)
C6 C7 C8 C14 61.6(4)
C7 C8 C14 O4 61.7(3)
C7 C8 C14 C9 -176.1(2)
C7 C8 C14 C13 -56.5(3)
C9 N1 C16 C15 53.8(3)
C9 N1 C17 C18 -47.9(3)
C9 C10 C11 C1 174.0(3)
C9 C10 C11 C12 -10.2(4)
C10 C9 C14 O4 -174.2(2)
C10 C9 C14 C8 63.5(3)
C10 C9 C14 C13 -59.3(3)
C10 C11 C12 C4 -171.7(3)
C10 C11 C12 C13 10.2(4)
C11 C1 C2 C3 -1.5(5)
C11 C12 C13 C5 -157.5(3)
C11 C12 C13 C14 -34.5(4)
C11 C12 C13 C15 84.6(4)
C12 C13 C14 O4 171.8(2)
C12 C13 C14 C8 -67.9(3)
C12 C13 C14 C9 54.7(3)
C12 C13 C15 C16 -61.9(3)
C13 C5 C6 O1 -144.3(3)
C13 C5 C6 C7 36.4(4)
C13 C15 C16 N1 -50.9(3)
C14 C9 C10 C11 36.5(4)
C14 C13 C15 C16 57.4(3)
C15 C13 C14 O4 52.5(3)
C15 C13 C14 C8 172.8(3)
C15 C13 C14 C9 -64.5(3)
C16 N1 C9 C10 65.5(3)
C16 N1 C9 C14 -60.9(3)
C16 N1 C17 C18 -176.2(2)
C17 N1 C9 C10 -61.7(3)
C17 N1 C9 C14 171.9(2)
C17 N1 C16 C15 -177.1(2)
C17 C18 C19 C20 109.4(3)
C17 C18 C20 C19 -108.0(3)

_cod_database_fobs_code 2242135
